data_7223718
loop_
_publ_author_name
'Saritemur, Gizem'
'Nomen Miralles, Laura'
'Husson, Deborah'
'Pitak, Mateusz B.'
'Coles, Simon J.'
'Wallis, John D.'

_publ_section_title
;
 Two modes of peri-interaction between an aldehyde group and a carboxylate
 anion in naphthalaldehydate salts
;
_journal_issue 6
_journal_name_full CrystEngComm
_journal_page_first 948
_journal_paper_doi 10.1039/C5CE02282G
_journal_volume 18
_journal_year 2016
_chemical_formula_sum 'C12 H7 Li O3'
_chemical_formula_weight 206.12
_chemical_melting_point 601.0(10)
_chemical_name_systematic
;
lithium naphthalaldehydate  Li.14
;
_space_group_crystal_system monoclinic
_space_group_IT_number 14
_space_group_name_Hall '-P 2ybc'
_space_group_name_H-M_alt 'P 1 21/c 1'
_symmetry_space_group_name_Hall '-P 2ybc'
_symmetry_space_group_name_H-M 'P 1 21/c 1'
_atom_sites_solution_hydrogens geom
_audit_creation_method SHELXL-2013
_audit_update_record
;
2015-11-05 deposited with the CCDC.
2016-01-04 downloaded from the CCDC.
;
_cell_angle_alpha 90
_cell_angle_beta 100.389(13)
_cell_angle_gamma 90
_cell_formula_units_Z 4
_cell_length_a 14.953(2)
_cell_length_b 5.0185(6)
_cell_length_c 12.3691(19)
_cell_measurement_reflns_used 1258
_cell_measurement_temperature 151(2)
_cell_measurement_theta_max 28.7126
_cell_measurement_theta_min 3.3423
_cell_volume 913.0(2)
_computing_cell_refinement
;
CrysAlisPro, Agilent Technologies,
Version 1.171.35.11 (release 16-05-2011 CrysAlis171 .NET)
(compiled May 16 2011,17:55:39)
;
_computing_data_collection
;
CrysAlisPro, Agilent Technologies,
Version 1.171.35.11 (release 16-05-2011 CrysAlis171 .NET)
(compiled May 16 2011,17:55:39)
;
_computing_data_reduction
;
CrysAlisPro, Agilent Technologies,
Version 1.171.35.11 (release 16-05-2011 CrysAlis171 .NET)
(compiled May 16 2011,17:55:39) 
;
_computing_structure_refinement 'SHELXL-2013 (Sheldrick, 2013)'
_computing_structure_solution SHELXS
_diffrn_ambient_temperature 151(2)
_diffrn_detector_area_resol_mean 15.9832
_diffrn_measured_fraction_theta_full 0.979
_diffrn_measured_fraction_theta_max 0.999
_diffrn_measurement_device_type 'Xcalibur, Sapphire3'
_diffrn_radiation_monochromator graphite
_diffrn_radiation_source 'Enhance (Mo) X-ray Source'
_diffrn_radiation_type MoK\a
_diffrn_radiation_wavelength 0.71073
_diffrn_reflns_av_unetI/netI 0.0656
_diffrn_reflns_laue_measured_fraction_full 0.979
_diffrn_reflns_laue_measured_fraction_max 0.999
_diffrn_reflns_limit_h_max 17
_diffrn_reflns_limit_h_min -17
_diffrn_reflns_limit_k_max 5
_diffrn_reflns_limit_k_min -5
_diffrn_reflns_limit_l_max 14
_diffrn_reflns_limit_l_min -9
_diffrn_reflns_number 1601
_diffrn_reflns_point_group_measured_fraction_full 0.979
_diffrn_reflns_point_group_measured_fraction_max 0.999
_diffrn_reflns_theta_full 25.250
_diffrn_reflns_theta_max 25.022
_diffrn_reflns_theta_min 3.349
_exptl_absorpt_coefficient_mu 0.106
_exptl_absorpt_correction_T_max 0.991
_exptl_absorpt_correction_T_min 0.967
_exptl_absorpt_correction_type analytical
_exptl_absorpt_process_details
;
CrysAlisPro, Agilent Technologies,
Version 1.171.35.11 (release 16-05-2011 CrysAlis171 .NET)
(compiled May 16 2011,17:55:39)
Analytical numeric absorption correction using a multifaceted crystal
model based on expressions derived by R.C. Clark & J.S. Reid.
(Clark, R. C. & Reid, J. S. (1995). Acta Cryst. A51, 887-897)
;
_exptl_crystal_colour beige
_exptl_crystal_density_diffrn 1.499
_exptl_crystal_description plate
_exptl_crystal_F_000 424
_exptl_crystal_recrystallization_method 'Re-crystallisation from solvent: methanol/water'
_exptl_crystal_size_max 0.4360
_exptl_crystal_size_mid 0.2198
_exptl_crystal_size_min 0.0871
_refine_diff_density_max 0.865
_refine_diff_density_min -0.951
_refine_diff_density_rms 0.210
_refine_ls_extinction_method none
_refine_ls_goodness_of_fit_ref 1.193
_refine_ls_hydrogen_treatment constr
_refine_ls_matrix_type full
_refine_ls_number_parameters 146
_refine_ls_number_reflns 1601
_refine_ls_number_restraints 0
_refine_ls_restrained_S_all 1.193
_refine_ls_R_factor_all 0.1705
_refine_ls_R_factor_gt 0.1629
_refine_ls_shift/su_max 0.001
_refine_ls_shift/su_mean 0.000
_refine_ls_structure_factor_coef Fsqd
_refine_ls_weighting_details 'w=1/[\s^2^(Fo^2^)+(0.1261P)^2^+19.8887P] where P=(Fo^2^+2Fc^2^)/3'
_refine_ls_weighting_scheme calc
_refine_ls_wR_factor_gt 0.4689
_refine_ls_wR_factor_ref 0.4719
_reflns_Friedel_coverage 0.000
_reflns_number_gt 1438
_reflns_number_total 1601
_reflns_threshold_expression 'I > 2\s(I)'
_cod_data_source_file c5ce02282g2.cif
_cod_data_source_block lithiumtwin
_cod_depositor_comments
;
The following automatic conversions were performed:

'_chemical_melting_point' value '600-602' was changed to '601.0(10)'
- the average value was taken and precision was estimated.

Automatic conversion script
Id: cif_fix_values 4268 2015-11-12 08:31:59Z antanas 

 Adding full bibliography for 7223717--7223724.cif.
;
_cod_database_code 7223718
_shelx_space_group_comment
;
The symmetry employed for this shelxl refinement is uniquely defined
by the following loop, which should always be used as a source of
symmetry information in preference to the above space-group names.
They are only intended as comments.
;
_shelxl_version_number 2013-4

loop_
_space_group_symop_operation_xyz
'x, y, z'
'-x, y+1/2, -z+1/2'
'-x, -y, -z'
'x, -y-1/2, z-1/2'

loop_
_atom_site_label
_atom_site_type_symbol
_atom_site_fract_x
_atom_site_fract_y
_atom_site_fract_z
_atom_site_U_iso_or_equiv
_atom_site_adp_type
_atom_site_occupancy
_atom_site_site_symmetry_order
_atom_site_calc_flag
_atom_site_refinement_flags_posn
_atom_site_refinement_flags_adp
O1 O 0.5589(5) 0.6918(16) 1.2089(7) 0.0202(19) Uani 1 1 d . .
O2 O 0.5918(5) 0.2861(15) 1.1544(7) 0.023(2) Uani 1 1 d . .
O3 O 0.6013(5) 0.0322(17) 0.9335(7) 0.024(2) Uani 1 1 d . .
C1 C 0.7051(8) 0.616(2) 1.1654(9) 0.019(3) Uani 1 1 d . .
C2 C 0.7422(8) 0.821(2) 1.2339(9) 0.019(3) Uani 1 1 d . .
H2 H 0.7042 0.9240 1.2716 0.023 Uiso 1 1 calc R U
C3 C 0.8357(8) 0.878(3) 1.2486(10) 0.025(3) Uani 1 1 d . .
H3 H 0.8599 1.0223 1.2946 0.029 Uiso 1 1 calc R U
C4 C 0.8924(8) 0.728(3) 1.1969(10) 0.027(3) Uani 1 1 d . .
H4 H 0.9562 0.7588 1.2116 0.032 Uiso 1 1 calc R U
C5 C 0.8551(8) 0.528(3) 1.1218(10) 0.023(3) Uani 1 1 d . .
C6 C 0.9135(8) 0.376(3) 1.0688(11) 0.025(3) Uani 1 1 d . .
H6 H 0.9770 0.4106 1.0847 0.030 Uiso 1 1 calc R U
C7 C 0.8821(8) 0.183(3) 0.9962(10) 0.026(3) Uani 1 1 d . .
H7 H 0.9230 0.0813 0.9625 0.032 Uiso 1 1 calc R U
C8 C 0.7884(8) 0.135(3) 0.9707(9) 0.022(3) Uani 1 1 d . .
H8 H 0.7657 0.0017 0.9184 0.027 Uiso 1 1 calc R U
C9 C 0.7290(8) 0.279(2) 1.0206(9) 0.020(3) Uani 1 1 d . .
C10 C 0.7600(7) 0.474(2) 1.1016(8) 0.017(2) Uani 1 1 d . .
C11 C 0.6102(7) 0.529(2) 1.1738(9) 0.017(2) Uani 1 1 d . .
C12 C 0.6320(7) 0.244(2) 0.9721(10) 0.021(3) Uani 1 1 d . .
H12 H 0.5920 0.3915 0.9710 0.025 Uiso 1 1 calc R U
Li1 Li 0.4950(15) -0.036(4) 0.8200(15) 0.024(4) Uani 1 1 d . .

loop_
_atom_site_aniso_label
_atom_site_aniso_U_11
_atom_site_aniso_U_22
_atom_site_aniso_U_33
_atom_site_aniso_U_23
_atom_site_aniso_U_13
_atom_site_aniso_U_12
O1 0.019(4) 0.016(4) 0.027(4) 0.003(4) 0.008(3) 0.001(3)
O2 0.020(4) 0.009(4) 0.041(5) -0.002(4) 0.009(4) -0.001(3)
O3 0.020(4) 0.023(5) 0.030(5) -0.009(4) 0.001(3) 0.000(4)
C1 0.026(6) 0.016(6) 0.018(6) 0.009(5) 0.007(5) 0.003(5)
C2 0.027(6) 0.015(6) 0.015(5) 0.000(5) 0.002(5) 0.002(5)
C3 0.028(6) 0.023(6) 0.021(6) 0.002(5) 0.001(5) -0.006(5)
C4 0.014(5) 0.030(7) 0.033(7) 0.003(6) -0.004(5) -0.003(5)
C5 0.019(6) 0.027(7) 0.023(6) 0.010(5) 0.002(5) -0.002(5)
C6 0.012(5) 0.030(7) 0.036(7) 0.015(6) 0.008(5) 0.009(5)
C7 0.023(6) 0.040(8) 0.018(6) -0.004(6) 0.007(5) 0.004(5)
C8 0.024(6) 0.027(7) 0.015(5) -0.002(5) 0.001(5) -0.005(5)
C9 0.024(6) 0.025(6) 0.011(5) 0.011(5) 0.005(4) -0.001(5)
C10 0.020(5) 0.023(6) 0.010(5) 0.001(5) 0.005(4) -0.005(5)
C11 0.020(5) 0.013(6) 0.017(5) 0.001(5) 0.000(4) 0.002(5)
C12 0.014(5) 0.017(6) 0.032(6) 0.003(5) 0.008(5) 0.001(5)
Li1 0.036(11) 0.023(11) 0.014(9) -0.010(8) 0.008(8) -0.009(9)

loop_
_atom_type_symbol
_atom_type_description
_atom_type_scat_dispersion_real
_atom_type_scat_dispersion_imag
_atom_type_scat_source
C C 0.0033 0.0016 'International Tables Vol C Tables 4.2.6.8 and 6.1.1.4'
H H 0.0000 0.0000 'International Tables Vol C Tables 4.2.6.8 and 6.1.1.4'
Li Li -0.0003 0.0001 'International Tables Vol C Tables 4.2.6.8 and 6.1.1.4'
O O 0.0106 0.0060 'International Tables Vol C Tables 4.2.6.8 and 6.1.1.4'

loop_
_geom_angle_atom_site_label_1
_geom_angle_atom_site_label_2
_geom_angle_atom_site_label_3
_geom_angle
_geom_angle_site_symmetry_1
_geom_angle_site_symmetry_3
C11 O1 Li1 142.2(10) . 3_667
C11 O1 Li1 112.7(9) . 4_566
Li1 O1 Li1 104.4(6) 3_667 4_566
C11 O2 Li1 138.5(10) . 3_657
C12 O3 Li1 129.4(10) . .
C2 C1 C10 120.2(10) . .
C2 C1 C11 117.0(10) . .
C10 C1 C11 122.2(10) . .
C1 C2 C3 120.7(11) . .
C4 C3 C2 120.7(12) . .
C3 C4 C5 119.5(11) . .
C6 C5 C4 119.1(11) . .
C6 C5 C10 120.0(12) . .
C4 C5 C10 120.9(11) . .
C7 C6 C5 121.9(11) . .
C6 C7 C8 119.3(11) . .
C9 C8 C7 120.7(11) . .
C8 C9 C10 121.6(11) . .
C8 C9 C12 115.0(11) . .
C10 C9 C12 122.7(11) . .
C9 C10 C5 116.4(10) . .
C9 C10 C1 126.0(10) . .
C5 C10 C1 117.6(10) . .
O1 C11 O2 124.8(11) . .
O1 C11 C1 118.4(10) . .
O2 C11 C1 116.4(10) . .
O1 C11 Li1 42.1(7) . 4_566
O2 C11 Li1 89.8(9) . 4_566
C1 C11 Li1 139.5(9) . 4_566
O3 C12 C9 122.3(11) . .
O2 Li1 O1 110.8(11) 3_657 3_667
O2 Li1 O3 119.7(11) 3_657 .
O1 Li1 O3 103.7(10) 3_667 .
O2 Li1 O1 106.8(10) 3_657 4_565
O1 Li1 O1 118.0(10) 3_667 4_565
O3 Li1 O1 97.9(10) . 4_565
O2 Li1 C11 131.6(10) 3_657 4_565
O1 Li1 C11 99.2(9) 3_667 4_565
O3 Li1 C11 86.8(8) . 4_565
O1 Li1 C11 25.2(4) 4_565 4_565
O2 Li1 Li1 69.7(6) 3_657 2_646
O1 Li1 Li1 134.0(12) 3_667 2_646
O3 Li1 Li1 115.7(12) . 2_646
O1 Li1 Li1 37.1(7) 4_565 2_646
C11 Li1 Li1 62.2(8) 4_565 2_646
O2 Li1 Li1 138.5(14) 3_657 2_656
O1 Li1 Li1 38.5(3) 3_667 2_656
O3 Li1 Li1 98.4(9) . 2_656
O1 Li1 Li1 81.5(10) 4_565 2_656
C11 Li1 Li1 60.7(8) 4_565 2_656
Li1 Li1 Li1 109.8(11) 2_646 2_656

loop_
_geom_bond_atom_site_label_1
_geom_bond_atom_site_label_2
_geom_bond_distance
_geom_bond_site_symmetry_2
O1 C11 1.253(13) .
O1 Li1 1.91(2) 3_667
O1 Li1 1.97(2) 4_566
O2 C11 1.261(14) .
O2 Li1 1.87(2) 3_657
O3 C12 1.220(15) .
O3 Li1 1.95(2) .
C1 C2 1.383(17) .
C1 C10 1.430(16) .
C1 C11 1.506(16) .
C2 C3 1.407(17) .
C3 C4 1.376(18) .
C4 C5 1.415(18) .
C5 C6 1.407(18) .
C5 C10 1.425(15) .
C6 C7 1.345(18) .
C7 C8 1.401(17) .
C8 C9 1.373(17) .
C9 C10 1.418(16) .
C9 C12 1.477(15) .
C11 Li1 2.71(2) 4_566
Li1 O2 1.87(2) 3_657
Li1 O1 1.91(2) 3_667
Li1 O1 1.97(2) 4_565
Li1 C11 2.71(2) 4_565
Li1 Li1 3.07(2) 2_646
Li1 Li1 3.07(2) 2_656
